data_2213183
loop_
_publ_author_name
'Spencer, Lara C.'
'Bjelosevic, Haris'

_publ_section_title
;[2-(1-Acetoxyethyl)-1,1'-bis(diphenylphosphino)ferrocene-\k^2^<i>P</i>,<i>P</i>']dichloridoplatinum(II)
 dichloromethane solvate
;
_journal_coeditor_code BT2342
_journal_issue 5
_journal_name_full 'Acta Crystallographica Section E'
_journal_page_first m1536
_journal_page_last m1536
_journal_paper_doi 10.1107/S1600536807020144
_journal_volume 63
_journal_year 2007
_chemical_formula_iupac '[Fe Pt Cl2 (C17 H14 P1) (C21 H20 O2 P1)], C H2 Cl2'
_chemical_formula_moiety 'C38 H34 Cl2 Fe O2 P2 Pt, C H2 Cl2'
_chemical_formula_sum 'C39 H36 Cl4 Fe O2 P2 Pt'
_chemical_formula_weight 991.36
_chemical_name_systematic
;
[2-(1-Acetoxyethyl)-1,1'-bis(diphenylphosphino)ferrocene-
\k^2^P,P']dichloridoplatinum(II) dichloromethane solvate
;
_space_group_IT_number 14
_symmetry_cell_setting monoclinic
_symmetry_space_group_name_Hall '-P 2yn'
_symmetry_space_group_name_H-M 'P 1 21/n 1'
_atom_sites_solution_hydrogens geom
_atom_sites_solution_primary direct
_atom_sites_solution_secondary difmap
_audit_creation_method SHELXL-97
_cell_angle_alpha 90.00
_cell_angle_beta 91.95(3)
_cell_angle_gamma 90.00
_cell_formula_units_Z 4
_cell_length_a 10.512(2)
_cell_length_b 22.327(5)
_cell_length_c 15.734(3)
_cell_measurement_reflns_used 5453
_cell_measurement_temperature 100(2)
_cell_measurement_theta_max 26.3667
_cell_measurement_theta_min 2.2369
_cell_volume 3690.7(13)
_computing_cell_refinement 'SAINT (Bruker, 2003)'
_computing_data_collection 'SMART (Bruker, 2003)'
_computing_data_reduction SAINT
_computing_molecular_graphics SHELXTL
_computing_publication_material 'SHELXTL, publCIF (Westrip, 2007) and modiCIFer (reference?)'
_computing_structure_refinement SHELXTL
_computing_structure_solution 'SHELXTL (Bruker, 2003)'
_diffrn_ambient_temperature 100(2)
_diffrn_measured_fraction_theta_full 0.990
_diffrn_measured_fraction_theta_max 0.990
_diffrn_measurement_device_type 'Bruker CCD-1000 area-detector'
_diffrn_measurement_method '0.30\% \w'
_diffrn_radiation_monochromator graphite
_diffrn_radiation_source 'fine-focus sealed tube'
_diffrn_radiation_type Mo-K\a
_diffrn_radiation_wavelength 0.71073
_diffrn_reflns_av_R_equivalents 0.0362
_diffrn_reflns_av_sigmaI/netI 0.0267
_diffrn_reflns_limit_h_max 14
_diffrn_reflns_limit_h_min -14
_diffrn_reflns_limit_k_max 30
_diffrn_reflns_limit_k_min -30
_diffrn_reflns_limit_l_max 21
_diffrn_reflns_limit_l_min -21
_diffrn_reflns_number 52878
_diffrn_reflns_theta_full 29.53
_diffrn_reflns_theta_max 29.53
_diffrn_reflns_theta_min 1.58
_diffrn_standards_number 0
_exptl_absorpt_coefficient_mu 4.591
_exptl_absorpt_correction_T_max 0.4005
_exptl_absorpt_correction_T_min 0.2955
_exptl_absorpt_correction_type multi-scan
_exptl_absorpt_process_details
;
(SADABS; Bruker, 2003)
;
_exptl_crystal_colour yellow
_exptl_crystal_density_diffrn 1.784
_exptl_crystal_density_method 'not measured'
_exptl_crystal_description plate
_exptl_crystal_F_000 1952
_exptl_crystal_size_max 0.30
_exptl_crystal_size_mid 0.30
_exptl_crystal_size_min 0.20
_refine_diff_density_max 1.644
_refine_diff_density_min -0.922
_refine_ls_extinction_method none
_refine_ls_goodness_of_fit_ref 1.035
_refine_ls_hydrogen_treatment constr
_refine_ls_matrix_type full
_refine_ls_number_parameters 466
_refine_ls_number_reflns 10208
_refine_ls_number_restraints 10
_refine_ls_restrained_S_all 1.035
_refine_ls_R_factor_all 0.0315
_refine_ls_R_factor_gt 0.0251
_refine_ls_shift/su_max 0.004
_refine_ls_shift/su_mean 0.000
_refine_ls_structure_factor_coef Fsqd
_refine_ls_weighting_details 'calc w=1/[\s^2^(Fo^2^)+(0.0269P)^2^+6.0554P] where P=(Fo^2^+2Fc^2^)/3'
_refine_ls_weighting_scheme calc
_refine_ls_wR_factor_gt 0.0586
_refine_ls_wR_factor_ref 0.0615
_reflns_number_gt 8965
_reflns_number_total 10208
_reflns_threshold_expression I>2\s(I)
_cod_data_source_file bt2342.cif
_cod_data_source_block I
_cod_original_cell_volume 3690.6(13)
_cod_original_sg_symbol_H-M 'P 21/n'
_cod_database_code 2213183
_cod_database_fobs_code 2213183

loop_
_symmetry_equiv_pos_as_xyz
'x, y, z'
'-x+1/2, y+1/2, -z+1/2'
'-x, -y, -z'
'x-1/2, -y-1/2, z-1/2'

loop_
_atom_site_type_symbol
_atom_site_label
_atom_site_fract_x
_atom_site_fract_y
_atom_site_fract_z
_atom_site_U_iso_or_equiv
_atom_site_adp_type
_atom_site_calc_flag
_atom_site_refinement_flags
_atom_site_occupancy
_atom_site_disorder_assembly
_atom_site_disorder_group
Pt Pt1 0.140468(8) 0.132603(4) 0.758092(6) 0.01436(3) Uani d . 1 . .
Fe Fe1 0.54287(3) 0.114340(19) 0.80695(3) 0.01972(8) Uani d . 1 . .
Cl Cl1 0.00138(7) 0.10731(3) 0.64455(5) 0.02873(15) Uani d . 1 . .
Cl Cl2 -0.03911(6) 0.12673(3) 0.84410(5) 0.02585(15) Uani d . 1 . .
P P1 0.30079(6) 0.14445(3) 0.66721(4) 0.01477(12) Uani d . 1 . .
P P2 0.25011(6) 0.15429(3) 0.88039(4) 0.01635(12) Uani d . 1 . .
O O1 0.2910(2) -0.01082(9) 0.68141(17) 0.0339(5) Uani d . 1 . .
O O2 0.1135(2) -0.02861(12) 0.7561(2) 0.0529(8) Uani d . 1 . .
C C1 0.5735(3) 0.12949(13) 0.68171(19) 0.0230(6) Uani d . 1 . .
H H1 0.5937 0.1690 0.6556 0.028 Uiso calc R 1 . .
C C2 0.6635(3) 0.08684(14) 0.7132(2) 0.0282(6) Uani d . 1 . .
H H2 0.7581 0.0917 0.7146 0.034 Uiso calc R 1 . .
C C3 0.5963(3) 0.03736(14) 0.7449(2) 0.0268(6) Uani d . 1 . .
H H3 0.6361 0.0014 0.7728 0.032 Uiso calc R 1 . .
C C4 0.4624(3) 0.04795(12) 0.73472(19) 0.0217(5) Uani d . 1 . .
C C5 0.4477(2) 0.10615(12) 0.69515(16) 0.0173(5) Uani d . 1 . .
C C6 0.3573(3) 0.00707(13) 0.7602(2) 0.0265(6) Uani d . 1 . .
H H6 0.2973 0.0298 0.7962 0.032 Uiso calc R 1 . .
C C7 0.4039(3) -0.04811(15) 0.8084(3) 0.0434(9) Uani d . 1 . .
H H7A 0.3306 -0.0712 0.8270 0.065 Uiso calc R 1 . .
H H7B 0.4561 -0.0358 0.8582 0.065 Uiso calc R 1 . .
H H7C 0.4549 -0.0729 0.7712 0.065 Uiso calc R 1 . .
C C8 0.1648(3) -0.02605(14) 0.6894(3) 0.0441(10) Uani d . 1 . .
C C9 0.1061(4) -0.03844(18) 0.6032(4) 0.0662(16) Uani d . 1 . .
H H9A 0.0998 -0.0818 0.5945 0.099 Uiso calc R 1 . .
H H9B 0.1592 -0.0209 0.5596 0.099 Uiso calc R 1 . .
H H9C 0.0209 -0.0207 0.5991 0.099 Uiso calc R 1 . .
C C10 0.2715(3) 0.12169(13) 0.55682(18) 0.0247(6) Uani d . 1 . .
C C11 0.3360(4) 0.07272(14) 0.5227(2) 0.0337(7) Uani d . 1 . .
H H11 0.3947 0.0504 0.5573 0.040 Uiso calc R 1 . .
C C12 0.3135(5) 0.05697(18) 0.4381(2) 0.0532(11) Uani d . 1 . .
H H12 0.3568 0.0238 0.4148 0.064 Uiso calc R 1 . .
C C13 0.2292(6) 0.0891(2) 0.3881(2) 0.0656(15) Uani d . 1 . .
H H13 0.2141 0.0779 0.3304 0.079 Uiso calc R 1 . .
C C14 0.1652(5) 0.13809(19) 0.4209(2) 0.0515(11) Uani d . 1 . .
H H14 0.1067 0.1601 0.3857 0.062 Uiso calc R 1 . .
C C15 0.1867(3) 0.15482(15) 0.50520(19) 0.0325(7) Uani d . 1 . .
H H15 0.1441 0.1885 0.5276 0.039 Uiso calc R 1 . .
C C16 0.3434(3) 0.22291(11) 0.65452(17) 0.0186(5) Uani d . 1 . .
C C17 0.4092(3) 0.24223(13) 0.58355(19) 0.0287(7) Uani d . 1 . .
H H17 0.4325 0.2141 0.5415 0.034 Uiso calc R 1 . .
C C18 0.4405(4) 0.30218(14) 0.5742(2) 0.0391(9) Uani d . 1 . .
H H18 0.4841 0.3149 0.5254 0.047 Uiso calc R 1 . .
C C19 0.4084(4) 0.34376(14) 0.6359(3) 0.0406(9) Uani d . 1 . .
H H19 0.4315 0.3846 0.6299 0.049 Uiso calc R 1 . .
C C20 0.3425(3) 0.32510(13) 0.7063(2) 0.0313(7) Uani d . 1 . .
H H20 0.3209 0.3532 0.7488 0.038 Uiso calc R 1 . .
C C21 0.3084(3) 0.26527(12) 0.71437(18) 0.0222(6) Uani d . 1 . .
H H21 0.2604 0.2531 0.7614 0.027 Uiso calc R 1 . .
C C22 0.2155(3) 0.23025(13) 0.91742(16) 0.0200(5) Uani d . 1 . .
C C23 0.1044(3) 0.25952(13) 0.88866(17) 0.0219(5) Uani d . 1 . .
H H23 0.0444 0.2389 0.8528 0.026 Uiso calc R 1 . .
C C24 0.0811(3) 0.31836(13) 0.91199(19) 0.0273(6) Uani d . 1 . .
H H24 0.0059 0.3379 0.8915 0.033 Uiso calc R 1 . .
C C25 0.1668(4) 0.34874(16) 0.9650(2) 0.0357(7) Uani d . 1 . .
H H25 0.1498 0.3888 0.9816 0.043 Uiso calc R 1 . .
C C26 0.2771(4) 0.32076(17) 0.9936(2) 0.0378(8) Uani d . 1 . .
H H26 0.3365 0.3417 1.0294 0.045 Uiso calc R 1 . .
C C27 0.3018(3) 0.26180(15) 0.97022(18) 0.0299(7) Uani d . 1 . .
H H27 0.3779 0.2429 0.9903 0.036 Uiso calc R 1 . .
C C28 0.2114(3) 0.10271(13) 0.96601(18) 0.0234(6) Uani d . 1 . .
C C29 0.2326(4) 0.11993(16) 1.0500(2) 0.0373(8) Uani d . 1 . .
H H29 0.2623 0.1592 1.0627 0.045 Uiso calc R 1 . .
C C30 0.2107(4) 0.07996(19) 1.1159(2) 0.0482(10) Uani d . 1 . .
H H30 0.2246 0.0923 1.1733 0.058 Uiso calc R 1 . .
C C31 0.1692(3) 0.02311(18) 1.0985(2) 0.0427(9) Uani d . 1 . .
H H31 0.1538 -0.0039 1.1436 0.051 Uiso calc R 1 . .
C C32 0.1498(3) 0.00492(16) 1.0150(2) 0.0356(8) Uani d . 1 . .
H H32 0.1227 -0.0349 1.0029 0.043 Uiso calc R 1 . .
C C33 0.1696(3) 0.04486(14) 0.9482(2) 0.0284(7) Uani d . 1 . .
H H33 0.1547 0.0325 0.8910 0.034 Uiso calc R 1 . .
C C34 0.4223(3) 0.15186(13) 0.88959(17) 0.0211(5) Uani d . 1 . .
C C35 0.4938(3) 0.10397(15) 0.93073(18) 0.0280(6) Uani d . 1 . .
H H35 0.4574 0.0670 0.9563 0.034 Uiso calc R 1 . .
C C36 0.6248(3) 0.11869(17) 0.9281(2) 0.0343(7) Uani d . 1 . .
H H36 0.6968 0.0933 0.9504 0.041 Uiso calc R 1 . .
C C37 0.6368(3) 0.17445(16) 0.8869(2) 0.0312(7) Uani d . 1 . .
H H37 0.7188 0.1951 0.8750 0.037 Uiso calc R 1 . .
C C38 0.5133(3) 0.19534(14) 0.86199(18) 0.0235(6) Uani d . 1 . .
H H38 0.4931 0.2336 0.8315 0.028 Uiso calc R 1 . .
C C39 0.8601(3) 0.24397(18) 0.6923(2) 0.0304(9) Uani d PD 0.696(2) A 1
H H39A 0.8000 0.2360 0.6438 0.037 Uiso calc PR 0.696(2) A 1
H H39B 0.8837 0.2051 0.7187 0.037 Uiso calc PR 0.696(2) A 1
Cl Cl3 0.78490(15) 0.28920(6) 0.76765(8) 0.0470(4) Uani d PD 0.696(2) A 1
Cl Cl4 0.99801(16) 0.27896(7) 0.65465(13) 0.0414(4) Uani d PD 0.696(2) A 1
C C39A 0.8471(3) 0.2564(4) 0.7340(6) 0.0304(9) Uani d PD 0.304(2) A 2
H H39C 0.8535 0.2133 0.7200 0.037 Uiso calc PR 0.304(2) A 2
H H39D 0.8622 0.2609 0.7961 0.037 Uiso calc PR 0.304(2) A 2
Cl Cl3A 0.69277(19) 0.28225(10) 0.70574(14) 0.0238(6) Uani d PD 0.304(2) A 2
Cl Cl4A 0.9650(3) 0.29633(19) 0.6802(2) 0.0344(8) Uani d PD 0.304(2) A 2

loop_
_atom_site_aniso_label
_atom_site_aniso_U_11
_atom_site_aniso_U_22
_atom_site_aniso_U_33
_atom_site_aniso_U_12
_atom_site_aniso_U_13
_atom_site_aniso_U_23
Pt1 0.00934(5) 0.01389(5) 0.01969(5) -0.00178(3) -0.00177(3) 0.00457(3)
Fe1 0.01012(16) 0.02461(19) 0.02435(19) -0.00004(14) -0.00065(14) -0.00185(15)
Cl1 0.0204(3) 0.0288(4) 0.0360(4) -0.0063(3) -0.0132(3) 0.0016(3)
Cl2 0.0103(3) 0.0304(4) 0.0370(4) 0.0007(2) 0.0040(3) 0.0163(3)
P1 0.0165(3) 0.0132(3) 0.0146(3) -0.0020(2) 0.0008(2) -0.0004(2)
P2 0.0125(3) 0.0210(3) 0.0156(3) 0.0013(2) 0.0010(2) 0.0045(2)
O1 0.0251(11) 0.0188(10) 0.0568(15) -0.0033(8) -0.0124(10) 0.0002(10)
O2 0.0263(13) 0.0298(14) 0.102(3) -0.0060(10) -0.0009(15) 0.0286(15)
C1 0.0158(12) 0.0256(14) 0.0282(14) -0.0023(10) 0.0101(11) -0.0061(11)
C2 0.0153(13) 0.0317(16) 0.0380(16) 0.0015(11) 0.0067(12) -0.0071(13)
C3 0.0165(13) 0.0265(15) 0.0374(16) 0.0045(11) 0.0009(12) -0.0040(12)
C4 0.0164(12) 0.0186(12) 0.0300(14) 0.0002(10) -0.0009(11) -0.0016(11)
C5 0.0142(11) 0.0164(12) 0.0214(12) -0.0014(9) 0.0041(9) -0.0040(10)
C6 0.0191(13) 0.0201(13) 0.0402(17) -0.0005(10) -0.0031(12) 0.0084(12)
C7 0.0315(18) 0.0253(16) 0.073(3) -0.0003(13) -0.0084(17) 0.0212(17)
C8 0.0275(17) 0.0130(14) 0.090(3) 0.0004(12) -0.022(2) 0.0055(17)
C9 0.046(2) 0.0266(18) 0.123(4) -0.0008(17) -0.046(3) -0.018(2)
C10 0.0342(16) 0.0212(13) 0.0184(12) -0.0010(11) -0.0039(11) -0.0030(10)
C11 0.052(2) 0.0248(15) 0.0242(14) 0.0048(14) -0.0014(14) -0.0081(12)
C12 0.092(3) 0.038(2) 0.0300(18) 0.013(2) -0.005(2) -0.0174(16)
C13 0.116(4) 0.058(3) 0.0215(17) 0.016(3) -0.015(2) -0.0196(17)
C14 0.078(3) 0.054(2) 0.0217(16) 0.010(2) -0.0167(18) -0.0029(16)
C15 0.0456(19) 0.0310(16) 0.0203(14) 0.0033(14) -0.0060(13) -0.0029(12)
C16 0.0219(13) 0.0130(11) 0.0214(12) -0.0019(10) 0.0060(10) 0.0019(10)
C17 0.0404(17) 0.0190(13) 0.0278(15) -0.0012(12) 0.0187(13) -0.0010(11)
C18 0.053(2) 0.0224(15) 0.0441(19) -0.0042(14) 0.0318(17) 0.0038(14)
C19 0.051(2) 0.0149(14) 0.058(2) -0.0083(14) 0.0297(18) -0.0017(14)
C20 0.0409(18) 0.0178(13) 0.0364(16) -0.0050(12) 0.0196(14) -0.0068(12)
C21 0.0260(14) 0.0192(13) 0.0218(13) -0.0037(11) 0.0089(11) 0.0003(10)
C22 0.0216(13) 0.0267(14) 0.0121(11) -0.0002(11) 0.0049(10) 0.0021(10)
C23 0.0245(14) 0.0234(14) 0.0183(12) 0.0013(11) 0.0070(10) 0.0031(10)
C24 0.0326(16) 0.0236(14) 0.0264(14) 0.0042(12) 0.0113(12) 0.0002(11)
C25 0.044(2) 0.0330(17) 0.0312(16) -0.0003(15) 0.0155(15) -0.0109(14)
C26 0.0405(19) 0.046(2) 0.0272(15) -0.0040(16) 0.0042(14) -0.0209(15)
C27 0.0302(16) 0.0414(18) 0.0178(13) 0.0018(13) -0.0004(12) -0.0087(12)
C28 0.0187(12) 0.0290(15) 0.0229(13) 0.0067(11) 0.0050(10) 0.0145(11)
C29 0.052(2) 0.0364(18) 0.0235(15) 0.0128(16) 0.0060(14) 0.0121(13)
C30 0.069(3) 0.050(2) 0.0272(16) 0.020(2) 0.0116(17) 0.0220(16)
C31 0.0352(18) 0.054(2) 0.0397(19) 0.0125(16) 0.0086(15) 0.0339(17)
C32 0.0168(13) 0.0384(18) 0.052(2) 0.0036(12) 0.0017(13) 0.0280(16)
C33 0.0142(12) 0.0350(16) 0.0361(16) 0.0033(11) 0.0023(11) 0.0170(13)
C34 0.0159(12) 0.0294(14) 0.0177(12) 0.0019(11) -0.0031(10) -0.0006(11)
C35 0.0209(14) 0.0400(18) 0.0227(13) 0.0071(13) -0.0058(11) 0.0038(12)
C36 0.0186(14) 0.051(2) 0.0321(16) 0.0086(13) -0.0103(12) -0.0041(15)
C37 0.0135(13) 0.0427(18) 0.0372(17) -0.0039(12) -0.0039(12) -0.0112(14)
C38 0.0150(12) 0.0300(15) 0.0254(13) -0.0023(11) -0.0011(10) -0.0065(11)
C39 0.041(2) 0.024(2) 0.026(2) 0.0047(17) -0.008(2) -0.0019(18)
Cl3 0.0678(10) 0.0327(7) 0.0404(7) 0.0192(6) 0.0008(6) -0.0052(5)
Cl4 0.0288(8) 0.0394(8) 0.0549(10) 0.0054(6) -0.0143(7) -0.0115(7)
C39A 0.041(2) 0.024(2) 0.026(2) 0.0047(17) -0.008(2) -0.0019(18)
Cl3A 0.0242(11) 0.0223(11) 0.0249(11) 0.0004(8) 0.0022(8) 0.0040(8)
Cl4A 0.0214(14) 0.045(2) 0.0365(17) -0.0101(13) -0.0052(12) 0.0154(15)

loop_
_atom_type_symbol
_atom_type_description
_atom_type_scat_dispersion_real
_atom_type_scat_dispersion_imag
_atom_type_scat_source
C C 0.0033 0.0016 'International Tables Vol C Tables 4.2.6.8 and 6.1.1.4'
H H 0.0000 0.0000 'International Tables Vol C Tables 4.2.6.8 and 6.1.1.4'
O O 0.0106 0.0060 'International Tables Vol C Tables 4.2.6.8 and 6.1.1.4'
P P 0.1023 0.0942 'International Tables Vol C Tables 4.2.6.8 and 6.1.1.4'
Cl Cl 0.1484 0.1585 'International Tables Vol C Tables 4.2.6.8 and 6.1.1.4'
Fe Fe 0.3463 0.8444 'International Tables Vol C Tables 4.2.6.8 and 6.1.1.4'
Pt Pt -1.7033 8.3905 'International Tables Vol C Tables 4.2.6.8 and 6.1.1.4'

loop_
_geom_angle_atom_site_label_1
_geom_angle_atom_site_label_2
_geom_angle_atom_site_label_3
_geom_angle
P2 Pt1 P1 98.27(3)
P2 Pt1 Cl1 171.43(3)
P1 Pt1 Cl1 90.29(3)
P2 Pt1 Cl2 85.33(3)
P1 Pt1 Cl2 174.27(2)
Cl1 Pt1 Cl2 86.18(3)
Cent(C1-C5) Fe1 Cent(C34-C38) 178.55(8)
C5 Fe1 C34 107.25(11)
C5 Fe1 C4 42.00(11)
C34 Fe1 C4 113.71(11)
C5 Fe1 C38 112.10(11)
C34 Fe1 C38 41.54(11)
C4 Fe1 C38 144.99(11)
C5 Fe1 C1 41.88(10)
C34 Fe1 C1 132.46(11)
C4 Fe1 C1 69.93(12)
C38 Fe1 C1 107.22(12)
C5 Fe1 C35 133.78(11)
C34 Fe1 C35 41.64(12)
C4 Fe1 C35 109.64(13)
C38 Fe1 C35 69.38(13)
C1 Fe1 C35 173.79(12)
C5 Fe1 C37 143.88(13)
C34 Fe1 C37 68.77(12)
C4 Fe1 C37 173.62(13)
C38 Fe1 C37 40.58(12)
C1 Fe1 C37 113.13(13)
C35 Fe1 C37 67.97(14)
C5 Fe1 C36 173.98(12)
C34 Fe1 C36 68.84(12)
C4 Fe1 C36 134.56(14)
C38 Fe1 C36 68.31(13)
C1 Fe1 C36 144.12(13)
C35 Fe1 C36 40.31(13)
C37 Fe1 C36 39.93(14)
C5 Fe1 C3 69.16(12)
C34 Fe1 C3 146.47(12)
C4 Fe1 C3 40.87(11)
C38 Fe1 C3 171.88(12)
C1 Fe1 C3 68.02(12)
C35 Fe1 C3 115.97(13)
C37 Fe1 C3 134.12(12)
C36 Fe1 C3 111.34(13)
C5 Fe1 C2 69.32(11)
C34 Fe1 C2 172.15(13)
C4 Fe1 C2 68.85(12)
C38 Fe1 C2 132.32(12)
C1 Fe1 C2 40.44(12)
C35 Fe1 C2 145.61(13)
C37 Fe1 C2 109.53(12)
C36 Fe1 C2 115.15(13)
C3 Fe1 C2 39.90(12)
C5 P1 C16 105.70(12)
C5 P1 C10 102.41(13)
C16 P1 C10 101.40(13)
C5 P1 Pt1 116.09(9)
C16 P1 Pt1 111.91(9)
C10 P1 Pt1 117.62(11)
C34 P2 C28 99.73(13)
C34 P2 C22 102.17(13)
C28 P2 C22 107.27(13)
C34 P2 Pt1 122.71(9)
C28 P2 Pt1 111.86(11)
C22 P2 Pt1 111.57(9)
C8 O1 C6 115.1(3)
C2 C1 C5 108.0(3)
C2 C1 Fe1 71.10(18)
C5 C1 Fe1 67.81(15)
C2 C1 H1 126.0
C5 C1 H1 126.0
Fe1 C1 H1 126.0
C3 C2 C1 108.3(3)
C3 C2 Fe1 69.82(17)
C1 C2 Fe1 68.46(16)
C3 C2 H2 125.9
C1 C2 H2 125.9
Fe1 C2 H2 125.9
C2 C3 C4 109.5(3)
C2 C3 Fe1 70.28(17)
C4 C3 Fe1 68.44(16)
C2 C3 H3 125.2
C4 C3 H3 125.2
Fe1 C3 H3 125.2
C3 C4 C5 106.7(2)
C3 C4 C6 126.9(3)
C5 C4 C6 126.4(2)
C3 C4 Fe1 70.69(17)
C5 C4 Fe1 67.81(15)
C6 C4 Fe1 126.2(2)
C1 C5 C4 107.6(2)
C1 C5 P1 125.0(2)
C4 C5 P1 127.42(19)
C1 C5 Fe1 70.30(16)
C4 C5 Fe1 70.19(16)
P1 C5 Fe1 124.61(14)
O1 C6 C4 105.9(2)
O1 C6 C7 109.8(3)
C4 C6 C7 113.6(3)
O1 C6 H6 109.1
C4 C6 H6 109.1
C7 C6 H6 109.1
C6 C7 H7A 109.5
C6 C7 H7B 109.5
H7A C7 H7B 109.5
C6 C7 H7C 109.5
H7A C7 H7C 109.5
H7B C7 H7C 109.5
O2 C8 O1 123.7(4)
O2 C8 C9 126.9(4)
O1 C8 C9 109.4(4)
C8 C9 H9A 109.5
C8 C9 H9B 109.5
H9A C9 H9B 109.5
C8 C9 H9C 109.5
H9A C9 H9C 109.5
H9B C9 H9C 109.5
C15 C10 C11 119.8(3)
C15 C10 P1 119.3(2)
C11 C10 P1 120.8(2)
C12 C11 C10 119.7(3)
C12 C11 H11 120.2
C10 C11 H11 120.2
C13 C12 C11 120.3(4)
C13 C12 H12 119.9
C11 C12 H12 119.9
C12 C13 C14 120.7(3)
C12 C13 H13 119.7
C14 C13 H13 119.7
C13 C14 C15 120.0(4)
C13 C14 H14 120.0
C15 C14 H14 120.0
C14 C15 C10 119.5(3)
C14 C15 H15 120.2
C10 C15 H15 120.2
C21 C16 C17 118.6(2)
C21 C16 P1 120.5(2)
C17 C16 P1 120.9(2)
C18 C17 C16 120.5(3)
C18 C17 H17 119.8
C16 C17 H17 119.8
C17 C18 C19 120.3(3)
C17 C18 H18 119.8
C19 C18 H18 119.8
C20 C19 C18 119.7(3)
C20 C19 H19 120.2
C18 C19 H19 120.2
C19 C20 C21 119.8(3)
C19 C20 H20 120.1
C21 C20 H20 120.1
C20 C21 C16 121.1(3)
C20 C21 H21 119.5
C16 C21 H21 119.5
C23 C22 C27 118.3(3)
C23 C22 P2 120.1(2)
C27 C22 P2 121.5(2)
C24 C23 C22 120.6(3)
C24 C23 H23 119.7
C22 C23 H23 119.7
C25 C24 C23 120.4(3)
C25 C24 H24 119.8
C23 C24 H24 119.8
C26 C25 C24 119.8(3)
C26 C25 H25 120.1
C24 C25 H25 120.1
C25 C26 C27 120.2(3)
C25 C26 H26 119.9
C27 C26 H26 119.9
C26 C27 C22 120.7(3)
C26 C27 H27 119.7
C22 C27 H27 119.7
C33 C28 C29 119.3(3)
C33 C28 P2 120.9(2)
C29 C28 P2 119.7(3)
C30 C29 C28 120.4(4)
C30 C29 H29 119.8
C28 C29 H29 119.8
C31 C30 C29 120.3(4)
C31 C30 H30 119.8
C29 C30 H30 119.8
C30 C31 C32 120.0(3)
C30 C31 H31 120.0
C32 C31 H31 120.0
C31 C32 C33 120.3(4)
C31 C32 H32 119.8
C33 C32 H32 119.8
C28 C33 C32 119.7(3)
C28 C33 H33 120.1
C32 C33 H33 120.1
C38 C34 C35 107.0(2)
C38 C34 P2 128.9(2)
C35 C34 P2 124.1(2)
C38 C34 Fe1 69.46(16)
C35 C34 Fe1 69.81(17)
P2 C34 Fe1 127.29(15)
C36 C35 C34 107.8(3)
C36 C35 Fe1 70.70(19)
C34 C35 Fe1 68.55(16)
C36 C35 H35 126.1
C34 C35 H35 126.1
Fe1 C35 H35 126.1
C37 C36 C35 108.7(3)
C37 C36 Fe1 70.02(18)
C35 C36 Fe1 68.99(17)
C37 C36 H36 125.6
C35 C36 H36 125.6
Fe1 C36 H36 125.6
C36 C37 C38 108.7(3)
C36 C37 Fe1 70.04(19)
C38 C37 Fe1 68.45(17)
C36 C37 H37 125.6
C38 C37 H37 125.6
Fe1 C37 H37 125.6
C37 C38 C34 107.8(3)
C37 C38 Fe1 70.97(18)
C34 C38 Fe1 69.00(17)
C37 C38 H38 126.1
C34 C38 H38 126.1
Fe1 C38 H38 126.1
Cl3 C39 Cl4 111.3(2)
Cl3 C39 H39A 109.4
Cl4 C39 H39A 109.4
Cl3 C39 H39B 109.4
Cl4 C39 H39B 109.4
H39A C39 H39B 108.0
Cl3A C39A Cl4A 111.6(3)
Cl3A C39A H39C 109.3
Cl4A C39A H39C 109.3
Cl3A C39A H39D 109.3
Cl4A C39A H39D 109.3
H39C C39A H39D 108.0

loop_
_geom_bond_atom_site_label_1
_geom_bond_atom_site_label_2
_geom_bond_distance
Pt1 P2 2.2615(9)
Pt1 P1 2.2625(9)
Pt1 Cl1 2.3388(10)
Pt1 Cl2 2.3635(9)
Fe1 C5 2.002(3)
Fe1 C34 2.028(3)
Fe1 C4 2.034(3)
Fe1 C38 2.034(3)
Fe1 C1 2.036(3)
Fe1 C35 2.045(3)
Fe1 C37 2.067(3)
Fe1 C36 2.067(3)
Fe1 C3 2.064(3)
Fe1 C2 2.070(3)
Fe1 Cent(C1-C5) 1.6392(15)
Fe1 Cent(C34-C38) 1.6496(15)
P1 C5 1.806(3)
P1 C16 1.821(3)
P1 C10 1.826(3)
P2 C34 1.812(3)
P2 C28 1.829(3)
P2 C22 1.834(3)
O1 C8 1.379(4)
O1 C6 1.457(4)
O2 C8 1.198(5)
C1 C2 1.419(4)
C1 C5 1.444(4)
C1 H1 1.0000
C2 C3 1.411(4)
C2 H2 1.0000
C3 C4 1.431(4)
C3 H3 1.0000
C4 C5 1.447(4)
C4 C6 1.498(4)
C6 C7 1.519(4)
C6 H6 1.0000
C7 H7A 0.9800
C7 H7B 0.9800
C7 H7C 0.9800
C8 C9 1.496(6)
C9 H9A 0.9800
C9 H9B 0.9800
C9 H9C 0.9800
C10 C15 1.397(4)
C10 C11 1.402(4)
C11 C12 1.390(4)
C11 H11 0.9500
C12 C13 1.368(6)
C12 H12 0.9500
C13 C14 1.393(6)
C13 H13 0.9500
C14 C15 1.389(4)
C14 H14 0.9500
C15 H15 0.9500
C16 C21 1.393(4)
C16 C17 1.401(4)
C17 C18 1.388(4)
C17 H17 0.9500
C18 C19 1.393(5)
C18 H18 0.9500
C19 C20 1.391(4)
C19 H19 0.9500
C20 C21 1.390(4)
C20 H20 0.9500
C21 H21 0.9500
C22 C23 1.400(4)
C22 C27 1.399(4)
C23 C24 1.388(4)
C23 H23 0.9500
C24 C25 1.384(5)
C24 H24 0.9500
C25 C26 1.379(5)
C25 H25 0.9500
C26 C27 1.394(5)
C26 H26 0.9500
C27 H27 0.9500
C28 C33 1.390(5)
C28 C29 1.387(4)
C29 C30 1.393(4)
C29 H29 0.9500
C30 C31 1.367(6)
C30 H30 0.9500
C31 C32 1.384(6)
C31 H31 0.9500
C32 C33 1.399(4)
C32 H32 0.9500
C33 H33 0.9500
C34 C38 1.440(4)
C34 C35 1.447(4)
C35 C36 1.417(4)
C35 H35 1.0000
C36 C37 1.412(5)
C36 H36 1.0000
C37 C38 1.422(4)
C37 H37 1.0000
C38 H38 1.0000
C39 Cl3 1.765(3)
C39 Cl4 1.766(3)
C39 H39A 0.9900
C39 H39B 0.9900
C39A Cl3A 1.765(3)
C39A Cl4A 1.765(3)
C39A H39C 0.9900
C39A H39D 0.9900

loop_
_geom_torsion_atom_site_label_1
_geom_torsion_atom_site_label_2
_geom_torsion_atom_site_label_3
_geom_torsion_atom_site_label_4
_geom_torsion
P2 Pt1 P1 C5 49.63(10)
Cl1 Pt1 P1 C5 -129.92(10)
P2 Pt1 P1 C16 -71.81(10)
Cl1 Pt1 P1 C16 108.63(10)
P2 Pt1 P1 C10 171.38(11)
Cl1 Pt1 P1 C10 -8.17(11)
P1 Pt1 P2 C34 -19.00(12)
Cl2 Pt1 P2 C34 165.49(12)
P1 Pt1 P2 C28 -137.29(10)
Cl2 Pt1 P2 C28 47.20(10)
P1 Pt1 P2 C22 102.55(9)
Cl2 Pt1 P2 C22 -72.96(9)
C5 Fe1 C1 C2 -119.5(2)
C4 Fe1 C1 C2 -80.58(18)
C38 Fe1 C1 C2 136.32(17)
C37 Fe1 C1 C2 93.40(19)
C36 Fe1 C1 C2 59.7(3)
C3 Fe1 C1 C2 -36.69(17)
C34 Fe1 C1 C5 -65.3(2)
C4 Fe1 C1 C5 38.95(15)
C38 Fe1 C1 C5 -104.15(16)
C37 Fe1 C1 C5 -147.07(16)
C36 Fe1 C1 C5 179.2(2)
C3 Fe1 C1 C5 82.84(17)
C2 Fe1 C1 C5 119.5(2)
C5 C1 C2 C3 0.7(3)
Fe1 C1 C2 C3 58.6(2)
C5 C1 C2 Fe1 -57.91(19)
C5 Fe1 C2 C3 -81.87(19)
C4 Fe1 C2 C3 -36.76(18)
C38 Fe1 C2 C3 176.58(18)
C1 Fe1 C2 C3 -120.3(3)
C35 Fe1 C2 C3 57.4(3)
C37 Fe1 C2 C3 136.66(19)
C36 Fe1 C2 C3 93.7(2)
C5 Fe1 C2 C1 38.38(17)
C4 Fe1 C2 C1 83.50(18)
C38 Fe1 C2 C1 -63.2(2)
C35 Fe1 C2 C1 177.7(2)
C37 Fe1 C2 C1 -103.08(19)
C36 Fe1 C2 C1 -146.00(19)
C3 Fe1 C2 C1 120.3(3)
C1 C2 C3 C4 -0.5(4)
Fe1 C2 C3 C4 57.3(2)
C1 C2 C3 Fe1 -57.8(2)
C5 Fe1 C3 C2 82.31(19)
C34 Fe1 C3 C2 172.3(2)
C4 Fe1 C3 C2 121.5(3)
C1 Fe1 C3 C2 37.17(18)
C35 Fe1 C3 C2 -148.04(18)
C37 Fe1 C3 C2 -64.3(3)
C36 Fe1 C3 C2 -104.1(2)
C5 Fe1 C3 C4 -39.17(17)
C34 Fe1 C3 C4 50.8(3)
C1 Fe1 C3 C4 -84.31(19)
C35 Fe1 C3 C4 90.5(2)
C37 Fe1 C3 C4 174.23(19)
C36 Fe1 C3 C4 134.40(19)
C2 Fe1 C3 C4 -121.5(3)
C2 C3 C4 C5 0.1(3)
Fe1 C3 C4 C5 58.50(19)
C2 C3 C4 C6 -179.7(3)
Fe1 C3 C4 C6 -121.3(3)
C2 C3 C4 Fe1 -58.4(2)
C5 Fe1 C4 C3 118.1(2)
C34 Fe1 C4 C3 -152.12(18)
C38 Fe1 C4 C3 170.8(2)
C1 Fe1 C4 C3 79.24(19)
C35 Fe1 C4 C3 -107.35(19)
C36 Fe1 C4 C3 -69.1(2)
C2 Fe1 C4 C3 35.92(18)
C34 Fe1 C4 C5 89.79(17)
C38 Fe1 C4 C5 52.7(3)
C1 Fe1 C4 C5 -38.85(15)
C35 Fe1 C4 C5 134.56(15)
C36 Fe1 C4 C5 172.85(17)
C3 Fe1 C4 C5 -118.1(2)
C2 Fe1 C4 C5 -82.17(17)
C5 Fe1 C4 C6 -119.7(3)
C34 Fe1 C4 C6 -30.0(3)
C38 Fe1 C4 C6 -67.0(3)
C1 Fe1 C4 C6 -158.6(3)
C35 Fe1 C4 C6 14.8(3)
C36 Fe1 C4 C6 53.1(3)
C3 Fe1 C4 C6 122.2(3)
C2 Fe1 C4 C6 158.1(3)
C2 C1 C5 C4 -0.6(3)
Fe1 C1 C5 C4 -60.58(18)
C2 C1 C5 P1 179.0(2)
Fe1 C1 C5 P1 119.1(2)
C2 C1 C5 Fe1 60.0(2)
C3 C4 C5 C1 0.3(3)
C6 C4 C5 C1 -179.9(3)
Fe1 C4 C5 C1 60.65(18)
C3 C4 C5 P1 -179.3(2)
C6 C4 C5 P1 0.5(4)
Fe1 C4 C5 P1 -119.0(2)
C3 C4 C5 Fe1 -60.3(2)
C6 C4 C5 Fe1 119.5(3)
C16 P1 C5 C1 -18.4(3)
C10 P1 C5 C1 87.4(2)
Pt1 P1 C5 C1 -143.1(2)
C16 P1 C5 C4 161.2(2)
C10 P1 C5 C4 -93.0(3)
Pt1 P1 C5 C4 36.5(3)
C16 P1 C5 Fe1 70.64(18)
C10 P1 C5 Fe1 176.43(16)
Pt1 P1 C5 Fe1 -54.06(18)
C34 Fe1 C5 C1 135.43(16)
C4 Fe1 C5 C1 -118.1(2)
C38 Fe1 C5 C1 91.47(17)
C35 Fe1 C5 C1 173.59(18)
C37 Fe1 C5 C1 58.0(2)
C3 Fe1 C5 C1 -79.91(17)
C2 Fe1 C5 C1 -37.10(17)
C34 Fe1 C5 C4 -106.52(17)
C38 Fe1 C5 C4 -150.48(16)
C1 Fe1 C5 C4 118.1(2)
C35 Fe1 C5 C4 -68.4(2)
C37 Fe1 C5 C4 176.05(19)
C3 Fe1 C5 C4 38.15(16)
C2 Fe1 C5 C4 80.96(17)
C34 Fe1 C5 P1 15.9(2)
C4 Fe1 C5 P1 122.4(2)
C38 Fe1 C5 P1 -28.0(2)
C1 Fe1 C5 P1 -119.5(2)
C35 Fe1 C5 P1 54.1(2)
C37 Fe1 C5 P1 -61.5(3)
C3 Fe1 C5 P1 160.6(2)
C2 Fe1 C5 P1 -156.6(2)
C8 O1 C6 C4 -153.3(2)
C8 O1 C6 C7 83.6(3)
C3 C4 C6 O1 -115.0(3)
C5 C4 C6 O1 65.2(4)
Fe1 C4 C6 O1 152.9(2)
C3 C4 C6 C7 5.7(5)
C5 C4 C6 C7 -174.1(3)
Fe1 C4 C6 C7 -86.5(3)
C6 O1 C8 O2 -4.8(4)
C6 O1 C8 C9 175.3(3)
C5 P1 C10 C15 -162.0(3)
C16 P1 C10 C15 -52.9(3)
Pt1 P1 C10 C15 69.4(3)
C5 P1 C10 C11 15.9(3)
C16 P1 C10 C11 125.0(3)
Pt1 P1 C10 C11 -112.6(3)
C15 C10 C11 C12 -1.0(5)
P1 C10 C11 C12 -178.9(3)
C10 C11 C12 C13 0.2(7)
C11 C12 C13 C14 0.3(8)
C12 C13 C14 C15 0.1(8)
C13 C14 C15 C10 -0.9(7)
C11 C10 C15 C14 1.3(5)
P1 C10 C15 C14 179.3(3)
C5 P1 C16 C21 -108.5(2)
C10 P1 C16 C21 145.0(2)
Pt1 P1 C16 C21 18.8(3)
C5 P1 C16 C17 73.1(3)
C10 P1 C16 C17 -33.4(3)
Pt1 P1 C16 C17 -159.6(2)
C21 C16 C17 C18 1.2(5)
P1 C16 C17 C18 179.6(3)
C16 C17 C18 C19 0.9(6)
C17 C18 C19 C20 -1.2(6)
C18 C19 C20 C21 -0.4(6)
C19 C20 C21 C16 2.5(5)
C17 C16 C21 C20 -2.8(5)
P1 C16 C21 C20 178.7(3)
C34 P2 C22 C23 153.1(2)
C28 P2 C22 C23 -102.5(2)
Pt1 P2 C22 C23 20.3(2)
C34 P2 C22 C27 -22.8(3)
C28 P2 C22 C27 81.6(3)
Pt1 P2 C22 C27 -155.6(2)
C27 C22 C23 C24 0.1(4)
P2 C22 C23 C24 -175.9(2)
C22 C23 C24 C25 -0.8(4)
C23 C24 C25 C26 1.1(5)
C24 C25 C26 C27 -0.8(5)
C25 C26 C27 C22 0.1(5)
C23 C22 C27 C26 0.2(4)
P2 C22 C27 C26 176.2(2)
C34 P2 C28 C33 -104.3(2)
C22 P2 C28 C33 149.6(2)
Pt1 P2 C28 C33 26.9(3)
C34 P2 C28 C29 71.0(3)
C22 P2 C28 C29 -35.1(3)
Pt1 P2 C28 C29 -157.8(2)
C33 C28 C29 C30 -0.8(5)
P2 C28 C29 C30 -176.2(3)
C28 C29 C30 C31 0.7(6)
C29 C30 C31 C32 0.5(6)
C30 C31 C32 C33 -1.4(5)
C29 C28 C33 C32 -0.1(4)
P2 C28 C33 C32 175.3(2)
C31 C32 C33 C28 1.2(4)
C28 P2 C34 C38 -157.2(3)
C22 P2 C34 C38 -47.0(3)
Pt1 P2 C34 C38 78.8(3)
C28 P2 C34 C35 20.6(3)
C22 P2 C34 C35 130.8(3)
Pt1 P2 C34 C35 -103.4(2)
C28 P2 C34 Fe1 110.1(2)
C22 P2 C34 Fe1 -139.72(18)
Pt1 P2 C34 Fe1 -13.9(2)
C5 Fe1 C34 C38 -104.10(17)
C4 Fe1 C34 C38 -148.58(17)
C1 Fe1 C34 C38 -64.7(2)
C35 Fe1 C34 C38 118.1(2)
C37 Fe1 C34 C38 37.79(18)
C36 Fe1 C34 C38 80.76(19)
C3 Fe1 C34 C38 177.8(2)
C5 Fe1 C34 C35 137.83(18)
C4 Fe1 C34 C35 93.35(19)
C38 Fe1 C34 C35 -118.1(2)
C1 Fe1 C34 C35 177.25(18)
C37 Fe1 C34 C35 -80.3(2)
C36 Fe1 C34 C35 -37.32(19)
C3 Fe1 C34 C35 59.7(3)
C5 Fe1 C34 P2 19.8(2)
C4 Fe1 C34 P2 -24.7(2)
C38 Fe1 C34 P2 123.9(3)
C1 Fe1 C34 P2 59.2(3)
C35 Fe1 C34 P2 -118.1(3)
C37 Fe1 C34 P2 161.6(2)
C36 Fe1 C34 P2 -155.4(2)
C3 Fe1 C34 P2 -58.4(3)
C38 C34 C35 C36 0.3(3)
P2 C34 C35 C36 -177.9(2)
Fe1 C34 C35 C36 60.0(2)
C38 C34 C35 Fe1 -59.77(19)
P2 C34 C35 Fe1 122.0(2)
C5 Fe1 C35 C36 178.29(19)
C34 Fe1 C35 C36 -119.1(3)
C4 Fe1 C35 C36 137.0(2)
C38 Fe1 C35 C36 -80.4(2)
C37 Fe1 C35 C36 -36.7(2)
C3 Fe1 C35 C36 93.0(2)
C2 Fe1 C35 C36 56.0(3)
C5 Fe1 C35 C34 -62.6(2)
C4 Fe1 C35 C34 -103.96(18)
C38 Fe1 C35 C34 38.69(17)
C37 Fe1 C35 C34 82.37(19)
C36 Fe1 C35 C34 119.1(3)
C3 Fe1 C35 C34 -147.97(17)
C2 Fe1 C35 C34 175.1(2)
C34 C35 C36 C37 0.2(4)
Fe1 C35 C36 C37 58.9(2)
C34 C35 C36 Fe1 -58.7(2)
C34 Fe1 C36 C37 -81.8(2)
C4 Fe1 C36 C37 175.25(18)
C38 Fe1 C36 C37 -37.03(18)
C1 Fe1 C36 C37 52.6(3)
C35 Fe1 C36 C37 -120.3(3)
C3 Fe1 C36 C37 134.25(19)
C2 Fe1 C36 C37 90.8(2)
C34 Fe1 C36 C35 38.51(19)
C4 Fe1 C36 C35 -64.4(3)
C38 Fe1 C36 C35 83.3(2)
C1 Fe1 C36 C35 172.9(2)
C37 Fe1 C36 C35 120.3(3)
C3 Fe1 C36 C35 -105.4(2)
C2 Fe1 C36 C35 -148.9(2)
C35 C36 C37 C38 -0.6(4)
Fe1 C36 C37 C38 57.6(2)
C35 C36 C37 Fe1 -58.3(2)
C5 Fe1 C37 C36 172.42(19)
C34 Fe1 C37 C36 82.0(2)
C38 Fe1 C37 C36 120.6(3)
C1 Fe1 C37 C36 -149.58(18)
C35 Fe1 C37 C36 37.05(18)
C3 Fe1 C37 C36 -68.4(3)
C2 Fe1 C37 C36 -106.2(2)
C5 Fe1 C37 C38 51.8(3)
C34 Fe1 C37 C38 -38.65(18)
C1 Fe1 C37 C38 89.8(2)
C35 Fe1 C37 C38 -83.60(19)
C36 Fe1 C37 C38 -120.6(3)
C3 Fe1 C37 C38 171.00(18)
C2 Fe1 C37 C38 133.17(19)
C36 C37 C38 C34 0.8(4)
Fe1 C37 C38 C34 59.4(2)
C36 C37 C38 Fe1 -58.6(2)
C35 C34 C38 C37 -0.7(3)
P2 C34 C38 C37 177.4(2)
Fe1 C34 C38 C37 -60.7(2)
C35 C34 C38 Fe1 60.0(2)
P2 C34 C38 Fe1 -121.9(2)
C5 Fe1 C38 C37 -150.01(19)
C34 Fe1 C38 C37 118.6(3)
C1 Fe1 C38 C37 -105.7(2)
C35 Fe1 C38 C37 79.8(2)
C36 Fe1 C38 C37 36.5(2)
C2 Fe1 C38 C37 -68.4(2)
C5 Fe1 C38 C34 91.40(17)
C4 Fe1 C38 C34 56.3(3)
C1 Fe1 C38 C34 135.72(16)
C35 Fe1 C38 C34 -38.78(16)
C37 Fe1 C38 C34 -118.6(3)
C36 Fe1 C38 C34 -82.13(18)
C2 Fe1 C38 C34 173.01(17)
